data_7221772
loop_
_publ_author_name
'Sun, Yue'
'Yan, Meng-Qi'
'Liu, Yan'
'Lian, Ze-Yu'
'Meng, Tong'
'chen, Jian'
'Liu, Shenghua'
'Yu, Guang-Ao'

_publ_section_title
;
 Phenylphosphinacalix[3]trifuran: synthesis, coordination and application
 in the Suzuki-Miyaura cross-coupling reaction in water
;
_journal_name_full 'RSC Adv.'
_journal_paper_doi 10.1039/C5RA11778J
_journal_year 2015
_chemical_formula_sum 'C30 H21 O6 P3'
_chemical_formula_weight 570.38
_chemical_name_systematic
;
?
;
_space_group_IT_number 2
_symmetry_cell_setting triclinic
_symmetry_space_group_name_Hall '-P 1'
_symmetry_space_group_name_H-M 'P -1'
_atom_sites_solution_hydrogens geom
_atom_sites_solution_primary direct
_atom_sites_solution_secondary difmap
_audit_creation_method SHELXL-97
_audit_update_record
;
2012-01-13 deposited with the CCDC.
2015-08-10 downloaded from the CCDC.
;
_cell_angle_alpha 90.964(6)
_cell_angle_beta 90.323(6)
_cell_angle_gamma 106.542(6)
_cell_formula_units_Z 2
_cell_length_a 8.664(3)
_cell_length_b 12.433(5)
_cell_length_c 13.034(5)
_cell_measurement_reflns_used 2044
_cell_measurement_temperature 200(2)
_cell_measurement_theta_max 27.80
_cell_measurement_theta_min 2.56
_cell_volume 1345.6(9)
_computing_cell_refinement 'Bruker SAINT'
_computing_data_collection 'Bruker APEX2'
_computing_data_reduction 'Bruker SAINT'
_computing_molecular_graphics 'Bruker SHELXTL'
_computing_publication_material 'Bruker SHELXTL'
_computing_structure_refinement 'SHELXL-97 (Sheldrick, 1997)'
_computing_structure_solution 'SHELXS-97 (Sheldrick, 1990)'
_diffrn_ambient_temperature 200(2)
_diffrn_measured_fraction_theta_full 0.975
_diffrn_measured_fraction_theta_max 0.975
_diffrn_measurement_device_type 'Bruker APEX-II CCD'
_diffrn_measurement_method '\f and \w scans'
_diffrn_radiation_monochromator graphite
_diffrn_radiation_source 'fine-focus sealed tube'
_diffrn_radiation_type MoK\a
_diffrn_radiation_wavelength 0.71073
_diffrn_reflns_av_R_equivalents 0.0473
_diffrn_reflns_av_sigmaI/netI 0.0803
_diffrn_reflns_limit_h_max 10
_diffrn_reflns_limit_h_min -10
_diffrn_reflns_limit_k_max 14
_diffrn_reflns_limit_k_min -14
_diffrn_reflns_limit_l_max 15
_diffrn_reflns_limit_l_min -15
_diffrn_reflns_number 8170
_diffrn_reflns_theta_full 25.00
_diffrn_reflns_theta_max 25.00
_diffrn_reflns_theta_min 1.56
_diffrn_standards_number 0
_exptl_absorpt_coefficient_mu 0.265
_exptl_absorpt_correction_T_max 0.9489
_exptl_absorpt_correction_T_min 0.9316
_exptl_absorpt_correction_type multi-scan
_exptl_absorpt_process_details 'SADABS, Sheldrick,1997'
_exptl_crystal_colour colorless
_exptl_crystal_density_diffrn 1.408
_exptl_crystal_density_method 'not measured'
_exptl_crystal_description block
_exptl_crystal_F_000 588
_exptl_crystal_size_max 0.23
_exptl_crystal_size_mid 0.20
_exptl_crystal_size_min 0.20
_refine_diff_density_max 0.871
_refine_diff_density_min -0.643
_refine_diff_density_rms 0.102
_refine_ls_extinction_coef 0
_refine_ls_extinction_expression Fc^*^=kFc[1+0.001xFc^2^\l^3^/sin(2\q)]^-1/4^
_refine_ls_extinction_method SHELXL
_refine_ls_goodness_of_fit_ref 1.062
_refine_ls_hydrogen_treatment constr
_refine_ls_matrix_type full
_refine_ls_number_parameters 354
_refine_ls_number_reflns 4637
_refine_ls_number_restraints 0
_refine_ls_restrained_S_all 1.062
_refine_ls_R_factor_all 0.0909
_refine_ls_R_factor_gt 0.0672
_refine_ls_shift/su_max 0.002
_refine_ls_shift/su_mean 0.000
_refine_ls_structure_factor_coef Fsqd
_refine_ls_weighting_details 'calc w=1/[\s^2^(Fo^2^)+(0.1489P)^2^+0.2338P] where P=(Fo^2^+2Fc^2^)/3'
_refine_ls_weighting_scheme calc
_refine_ls_wR_factor_gt 0.2008
_refine_ls_wR_factor_ref 0.2280
_reflns_number_gt 3480
_reflns_number_total 4637
_reflns_threshold_expression >2sigma(I)
_cod_data_source_file c5ra11778j2.cif
_cod_data_source_block e:\111127f\work\mo_111127f_0m
_cod_depositor_comments
;
The following automatic conversions were performed:

'_symmetry_cell_setting' value 'Triclinic' changed to 'triclinic'
according to
/usr/data/users/saulius/crontab/automatic-downloads/rss-feeds/RSC/lib/dictionaries/cif_core.dic
dictionary named 'cif_core.dic' version 2.4.2 from 2011-04-26.

Automatic conversion script
Id: cif_fix_values 3271 2015-04-21 07:52:19Z andrius 
;
_cod_original_cell_volume 1345.7(9)
_cod_original_sg_symbol_H-M P-1
_cod_database_code 7221772

loop_
_symmetry_equiv_pos_as_xyz
'x, y, z'
'-x, -y, -z'

loop_
_atom_site_label
_atom_site_type_symbol
_atom_site_fract_x
_atom_site_fract_y
_atom_site_fract_z
_atom_site_U_iso_or_equiv
_atom_site_adp_type
_atom_site_occupancy
_atom_site_symmetry_multiplicity
_atom_site_calc_flag
_atom_site_refinement_flags
C1 C 0.2980(5) 0.3348(4) 0.4425(3) 0.0210(10) Uani 1 1 d .
C2 C 0.2296(6) 0.4082(4) 0.4860(4) 0.0291(12) Uani 1 1 d .
H2 H 0.1583 0.3950 0.5425 0.035 Uiso 1 1 calc R
C3 C 0.2853(6) 0.5110(4) 0.4303(4) 0.0287(11) Uani 1 1 d .
H3 H 0.2578 0.5788 0.4423 0.034 Uiso 1 1 calc R
C4 C 0.3846(6) 0.4910(4) 0.3575(4) 0.0234(10) Uani 1 1 d .
C5 C 0.3812(6) 0.4812(4) 0.1435(4) 0.0223(10) Uani 1 1 d .
C6 C 0.2800(6) 0.4914(4) 0.0687(4) 0.0298(12) Uani 1 1 d .
H6 H 0.2490 0.5569 0.0538 0.036 Uiso 1 1 calc R
C7 C 0.2272(6) 0.3863(4) 0.0157(4) 0.0277(11) Uani 1 1 d .
H7 H 0.1551 0.3680 -0.0413 0.033 Uiso 1 1 calc R
C8 C 0.3008(6) 0.3172(4) 0.0630(3) 0.0225(10) Uani 1 1 d .
C9 C 0.1994(6) 0.1171(4) 0.1707(3) 0.0210(10) Uani 1 1 d .
C10 C 0.0698(6) 0.0361(4) 0.2018(4) 0.0245(11) Uani 1 1 d .
H10 H -0.0067 -0.0151 0.1588 0.029 Uiso 1 1 calc R
C11 C 0.0684(6) 0.0412(4) 0.3104(4) 0.0253(11) Uani 1 1 d .
H11 H -0.0088 -0.0058 0.3539 0.030 Uiso 1 1 calc R
C12 C 0.1969(6) 0.1251(4) 0.3400(4) 0.0231(10) Uani 1 1 d .
C13 C 0.4735(6) 0.1740(4) 0.4781(4) 0.0244(11) Uani 1 1 d .
C14 C 0.5107(7) 0.1360(4) 0.5726(4) 0.0308(12) Uani 1 1 d .
H14 H 0.4316 0.1182 0.6247 0.037 Uiso 1 1 calc R
C15 C 0.6616(7) 0.1243(6) 0.5905(5) 0.0440(15) Uani 1 1 d .
H15 H 0.6865 0.0980 0.6547 0.053 Uiso 1 1 calc R
C16 C 0.7769(7) 0.1507(6) 0.5150(5) 0.0477(16) Uani 1 1 d .
H16 H 0.8814 0.1432 0.5276 0.057 Uiso 1 1 calc R
C17 C 0.7409(7) 0.1878(5) 0.4219(5) 0.0436(15) Uani 1 1 d .
H17 H 0.8199 0.2048 0.3698 0.052 Uiso 1 1 calc R
C18 C 0.5886(7) 0.2004(5) 0.4037(4) 0.0371(13) Uani 1 1 d .
H18 H 0.5644 0.2274 0.3396 0.045 Uiso 1 1 calc R
C19 C 0.6832(6) 0.5838(4) 0.2483(4) 0.0247(10) Uani 1 1 d .
C20 C 0.7443(6) 0.4916(4) 0.2431(4) 0.0335(12) Uani 1 1 d .
H20 H 0.6732 0.4177 0.2390 0.040 Uiso 1 1 calc R
C21 C 0.9091(7) 0.5084(5) 0.2440(5) 0.0418(14) Uani 1 1 d .
H21 H 0.9510 0.4458 0.2397 0.050 Uiso 1 1 calc R
C22 C 1.0137(6) 0.6162(5) 0.2512(5) 0.0399(14) Uani 1 1 d .
H22 H 1.1268 0.6273 0.2533 0.048 Uiso 1 1 calc R
C23 C 0.9521(6) 0.7069(5) 0.2554(4) 0.0334(12) Uani 1 1 d .
H23 H 1.0236 0.7807 0.2591 0.040 Uiso 1 1 calc R
C24 C 0.7874(6) 0.6920(4) 0.2543(4) 0.0268(11) Uani 1 1 d .
H24 H 0.7461 0.7550 0.2577 0.032 Uiso 1 1 calc R
C25 C 0.4774(6) 0.1556(4) 0.0431(4) 0.0226(10) Uani 1 1 d .
C26 C 0.5414(8) 0.1052(6) 0.1208(5) 0.0466(16) Uani 1 1 d .
H26 H 0.4792 0.0769 0.1793 0.056 Uiso 1 1 calc R
C27 C 0.6981(8) 0.0965(7) 0.1117(6) 0.062(2) Uani 1 1 d .
H27 H 0.7424 0.0611 0.1636 0.074 Uiso 1 1 calc R
C28 C 0.7883(7) 0.1397(5) 0.0270(6) 0.0522(18) Uani 1 1 d .
H28 H 0.8969 0.1379 0.0219 0.063 Uiso 1 1 calc R
C29 C 0.7206(8) 0.1843(6) -0.0483(6) 0.066(2) Uani 1 1 d .
H29 H 0.7809 0.2114 -0.1079 0.080 Uiso 1 1 calc R
C30 C 0.5652(8) 0.1914(6) -0.0405(5) 0.0515(18) Uani 1 1 d .
H30 H 0.5196 0.2221 -0.0952 0.062 Uiso 1 1 calc R
O1 O 0.3961(4) 0.3836(3) 0.3636(2) 0.0221(7) Uani 1 1 d .
O2 O 0.3974(4) 0.3747(3) 0.1411(2) 0.0233(7) Uani 1 1 d .
O3 O 0.2810(4) 0.1750(3) 0.2554(2) 0.0246(8) Uani 1 1 d .
O4 O 0.1636(4) 0.1440(3) 0.5461(2) 0.0273(8) Uani 1 1 d .
O5 O 0.4317(4) 0.6791(3) 0.2478(3) 0.0265(8) Uani 1 1 d .
O6 O 0.1688(4) 0.1219(3) -0.0371(2) 0.0282(8) Uani 1 1 d .
P1 P 0.27460(14) 0.18802(10) 0.46216(9) 0.0198(3) Uani 1 1 d .
P2 P 0.47257(14) 0.57142(9) 0.24933(9) 0.0206(3) Uani 1 1 d .
P3 P 0.27747(14) 0.16965(10) 0.04919(9) 0.0206(3) Uani 1 1 d .

loop_
_atom_site_aniso_label
_atom_site_aniso_U_11
_atom_site_aniso_U_22
_atom_site_aniso_U_33
_atom_site_aniso_U_23
_atom_site_aniso_U_13
_atom_site_aniso_U_12
C1 0.015(2) 0.021(3) 0.026(2) 0.0016(19) -0.0022(19) 0.0033(19)
C2 0.029(3) 0.032(3) 0.031(3) 0.006(2) 0.002(2) 0.017(2)
C3 0.031(3) 0.023(3) 0.032(3) -0.001(2) 0.000(2) 0.010(2)
C4 0.025(3) 0.014(2) 0.031(3) -0.0009(19) 0.000(2) 0.006(2)
C5 0.022(2) 0.013(2) 0.030(2) 0.0028(18) 0.001(2) 0.0024(19)
C6 0.033(3) 0.027(3) 0.033(3) 0.004(2) -0.004(2) 0.016(2)
C7 0.027(3) 0.026(3) 0.030(3) -0.001(2) -0.008(2) 0.007(2)
C8 0.021(2) 0.022(3) 0.024(2) -0.0015(19) -0.0029(19) 0.007(2)
C9 0.021(2) 0.014(2) 0.028(2) -0.0030(18) -0.0037(19) 0.0063(19)
C10 0.016(2) 0.023(3) 0.035(3) 0.004(2) -0.006(2) 0.005(2)
C11 0.018(2) 0.023(3) 0.033(3) 0.009(2) 0.003(2) 0.001(2)
C12 0.021(2) 0.023(3) 0.026(2) 0.0058(19) 0.0000(19) 0.007(2)
C13 0.021(2) 0.014(2) 0.039(3) -0.002(2) -0.005(2) 0.005(2)
C14 0.033(3) 0.027(3) 0.034(3) 0.000(2) -0.008(2) 0.011(2)
C15 0.043(4) 0.052(4) 0.047(3) -0.002(3) -0.018(3) 0.029(3)
C16 0.029(3) 0.048(4) 0.069(4) -0.004(3) -0.019(3) 0.017(3)
C17 0.024(3) 0.049(4) 0.060(4) 0.003(3) 0.002(3) 0.013(3)
C18 0.031(3) 0.040(3) 0.042(3) 0.010(3) 0.001(2) 0.013(3)
C19 0.024(2) 0.024(3) 0.027(2) 0.002(2) 0.001(2) 0.007(2)
C20 0.026(3) 0.025(3) 0.051(3) 0.004(2) 0.000(2) 0.009(2)
C21 0.033(3) 0.040(3) 0.059(4) 0.011(3) 0.003(3) 0.020(3)
C22 0.018(3) 0.051(4) 0.047(3) 0.012(3) 0.003(2) 0.003(2)
C23 0.028(3) 0.033(3) 0.035(3) 0.004(2) -0.001(2) 0.000(2)
C24 0.027(3) 0.023(3) 0.029(2) 0.000(2) 0.000(2) 0.004(2)
C25 0.018(2) 0.014(2) 0.036(3) -0.0021(19) 0.000(2) 0.0055(19)
C26 0.050(4) 0.064(5) 0.041(3) 0.006(3) 0.000(3) 0.040(4)
C27 0.047(4) 0.098(6) 0.058(4) 0.001(4) -0.007(3) 0.050(4)
C28 0.023(3) 0.035(4) 0.101(6) -0.006(3) 0.005(3) 0.011(3)
C29 0.046(4) 0.062(5) 0.096(6) 0.036(4) 0.041(4) 0.020(4)
C30 0.044(4) 0.060(4) 0.063(4) 0.034(3) 0.015(3) 0.032(3)
O1 0.0221(18) 0.0157(17) 0.0297(17) 0.0066(13) 0.0058(14) 0.0072(14)
O2 0.0242(18) 0.0169(17) 0.0300(17) 0.0019(13) -0.0049(14) 0.0077(14)
O3 0.0197(17) 0.0257(19) 0.0242(16) 0.0022(14) 0.0019(14) -0.0006(14)
O4 0.0223(18) 0.030(2) 0.0271(17) 0.0070(14) 0.0045(14) 0.0033(15)
O5 0.0293(19) 0.0124(17) 0.0402(19) 0.0043(14) -0.0005(16) 0.0097(14)
O6 0.0288(19) 0.027(2) 0.0279(18) -0.0035(14) -0.0064(15) 0.0070(15)
P1 0.0162(6) 0.0179(7) 0.0248(6) 0.0039(5) -0.0011(5) 0.0038(5)
P2 0.0196(6) 0.0126(6) 0.0297(7) 0.0026(5) -0.0017(5) 0.0047(5)
P3 0.0182(6) 0.0196(7) 0.0238(6) 0.0000(5) -0.0022(5) 0.0051(5)

loop_
_atom_type_symbol
_atom_type_description
_atom_type_scat_dispersion_real
_atom_type_scat_dispersion_imag
_atom_type_scat_source
C C 0.0033 0.0016 'International Tables Vol C Tables 4.2.6.8 and 6.1.1.4'
H H 0.0000 0.0000 'International Tables Vol C Tables 4.2.6.8 and 6.1.1.4'
O O 0.0106 0.0060 'International Tables Vol C Tables 4.2.6.8 and 6.1.1.4'
P P 0.1023 0.0942 'International Tables Vol C Tables 4.2.6.8 and 6.1.1.4'

loop_
_geom_angle_atom_site_label_1
_geom_angle_atom_site_label_2
_geom_angle_atom_site_label_3
_geom_angle
C2 C1 O1 110.6(4)
C2 C1 P1 132.8(4)
O1 C1 P1 116.4(3)
C1 C2 C3 106.6(4)
C1 C2 H2 126.7
C3 C2 H2 126.7
C4 C3 C2 105.9(4)
C4 C3 H3 127.1
C2 C3 H3 127.1
C3 C4 O1 110.7(4)
C3 C4 P2 130.7(4)
O1 C4 P2 117.8(3)
C6 C5 O2 109.6(4)
C6 C5 P2 132.3(4)
O2 C5 P2 117.5(3)
C5 C6 C7 107.5(5)
C5 C6 H6 126.2
C7 C6 H6 126.2
C8 C7 C6 106.2(5)
C8 C7 H7 126.9
C6 C7 H7 126.9
C7 C8 O2 109.5(4)
C7 C8 P3 132.2(4)
O2 C8 P3 118.0(3)
C10 C9 O3 109.4(4)
C10 C9 P3 135.0(4)
O3 C9 P3 115.5(3)
C9 C10 C11 107.5(5)
C9 C10 H10 126.3
C11 C10 H10 126.3
C12 C11 C10 106.8(4)
C12 C11 H11 126.6
C10 C11 H11 126.6
C11 C12 O3 110.2(4)
C11 C12 P1 134.3(4)
O3 C12 P1 115.4(3)
C18 C13 C14 119.6(5)
C18 C13 P1 123.4(4)
C14 C13 P1 117.0(4)
C15 C14 C13 120.1(5)
C15 C14 H14 120.0
C13 C14 H14 120.0
C14 C15 C16 120.0(5)
C14 C15 H15 120.0
C16 C15 H15 120.0
C17 C16 C15 120.2(5)
C17 C16 H16 119.9
C15 C16 H16 119.9
C16 C17 C18 120.0(6)
C16 C17 H17 120.0
C18 C17 H17 120.0
C13 C18 C17 120.1(5)
C13 C18 H18 120.0
C17 C18 H18 120.0
C24 C19 C20 120.2(5)
C24 C19 P2 116.6(4)
C20 C19 P2 123.2(4)
C21 C20 C19 119.6(5)
C21 C20 H20 120.2
C19 C20 H20 120.2
C20 C21 C22 120.6(5)
C20 C21 H21 119.7
C22 C21 H21 119.7
C23 C22 C21 119.4(5)
C23 C22 H22 120.3
C21 C22 H22 120.3
C22 C23 C24 120.9(5)
C22 C23 H23 119.5
C24 C23 H23 119.5
C23 C24 C19 119.3(5)
C23 C24 H24 120.3
C19 C24 H24 120.3
C30 C25 C26 119.3(5)
C30 C25 P3 118.7(4)
C26 C25 P3 121.9(4)
C25 C26 C27 119.3(6)
C25 C26 H26 120.3
C27 C26 H26 120.3
C28 C27 C26 119.8(6)
C28 C27 H27 120.1
C26 C27 H27 120.1
C29 C28 C27 119.2(6)
C29 C28 H28 120.4
C27 C28 H28 120.4
C28 C29 C30 121.1(6)
C28 C29 H29 119.4
C30 C29 H29 119.4
C25 C30 C29 121.1(6)
C25 C30 H30 119.5
C29 C30 H30 119.5
C4 O1 C1 106.1(3)
C8 O2 C5 107.1(4)
C12 O3 C9 106.1(3)
O4 P1 C13 115.1(2)
O4 P1 C1 111.8(2)
C13 P1 C1 106.5(2)
O4 P1 C12 112.0(2)
C13 P1 C12 107.9(2)
C1 P1 C12 102.7(2)
O5 P2 C4 110.7(2)
O5 P2 C19 115.0(2)
C4 P2 C19 108.8(2)
O5 P2 C5 111.6(2)
C4 P2 C5 102.4(2)
C19 P2 C5 107.5(2)
O6 P3 C9 113.4(2)
O6 P3 C25 116.8(2)
C9 P3 C25 106.5(2)
O6 P3 C8 110.4(2)
C9 P3 C8 102.8(2)
C25 P3 C8 105.8(2)

loop_
_geom_bond_atom_site_label_1
_geom_bond_atom_site_label_2
_geom_bond_distance
C1 C2 1.341(7)
C1 O1 1.374(5)
C1 P1 1.801(5)
C2 C3 1.441(7)
C2 H2 0.9500
C3 C4 1.351(7)
C3 H3 0.9500
C4 O1 1.371(6)
C4 P2 1.787(5)
C5 C6 1.339(7)
C5 O2 1.370(6)
C5 P2 1.794(5)
C6 C7 1.420(7)
C6 H6 0.9500
C7 C8 1.360(7)
C7 H7 0.9500
C8 O2 1.368(6)
C8 P3 1.793(5)
C9 C10 1.348(7)
C9 O3 1.383(6)
C9 P3 1.786(5)
C10 C11 1.416(7)
C10 H10 0.9500
C11 C12 1.341(7)
C11 H11 0.9500
C12 O3 1.381(5)
C12 P1 1.801(5)
C13 C18 1.371(7)
C13 C14 1.395(7)
C13 P1 1.792(5)
C14 C15 1.375(8)
C14 H14 0.9500
C15 C16 1.382(9)
C15 H15 0.9500
C16 C17 1.370(9)
C16 H16 0.9500
C17 C18 1.392(8)
C17 H17 0.9500
C18 H18 0.9500
C19 C24 1.391(7)
C19 C20 1.393(7)
C19 P2 1.787(5)
C20 C21 1.383(7)
C20 H20 0.9500
C21 C22 1.389(8)
C21 H21 0.9500
C22 C23 1.379(8)
C22 H22 0.9500
C23 C24 1.385(7)
C23 H23 0.9500
C24 H24 0.9500
C25 C30 1.341(7)
C25 C26 1.392(7)
C25 P3 1.791(5)
C26 C27 1.398(9)
C26 H26 0.9500
C27 C28 1.381(10)
C27 H27 0.9500
C28 C29 1.347(10)
C28 H28 0.9500
C29 C30 1.378(9)
C29 H29 0.9500
C30 H30 0.9500
O4 P1 1.468(3)
O5 P2 1.480(3)
O6 P3 1.467(4)

loop_
_geom_torsion_atom_site_label_1
_geom_torsion_atom_site_label_2
_geom_torsion_atom_site_label_3
_geom_torsion_atom_site_label_4
_geom_torsion
O1 C1 C2 C3 0.9(6)
P1 C1 C2 C3 -174.2(4)
C1 C2 C3 C4 -0.4(6)
C2 C3 C4 O1 -0.3(6)
C2 C3 C4 P2 169.3(4)
O2 C5 C6 C7 0.4(6)
P2 C5 C6 C7 -170.7(4)
C5 C6 C7 C8 0.3(6)
C6 C7 C8 O2 -0.8(5)
C6 C7 C8 P3 172.1(4)
O3 C9 C10 C11 -0.5(5)
P3 C9 C10 C11 -175.6(4)
C9 C10 C11 C12 0.1(6)
C10 C11 C12 O3 0.3(6)
C10 C11 C12 P1 177.0(4)
C18 C13 C14 C15 -0.6(8)
P1 C13 C14 C15 -179.4(4)
C13 C14 C15 C16 0.4(9)
C14 C15 C16 C17 -0.5(10)
C15 C16 C17 C18 0.9(10)
C14 C13 C18 C17 1.0(8)
P1 C13 C18 C17 179.7(5)
C16 C17 C18 C13 -1.2(10)
C24 C19 C20 C21 0.0(8)
P2 C19 C20 C21 -179.1(5)
C19 C20 C21 C22 0.8(9)
C20 C21 C22 C23 -1.3(9)
C21 C22 C23 C24 1.1(9)
C22 C23 C24 C19 -0.4(8)
C20 C19 C24 C23 -0.2(7)
P2 C19 C24 C23 179.0(4)
C30 C25 C26 C27 2.3(10)
P3 C25 C26 C27 179.9(5)
C25 C26 C27 C28 1.1(11)
C26 C27 C28 C29 -3.5(12)
C27 C28 C29 C30 2.5(12)
C26 C25 C30 C29 -3.4(10)
P3 C25 C30 C29 178.9(6)
C28 C29 C30 C25 1.0(13)
C3 C4 O1 C1 0.8(5)
P2 C4 O1 C1 -170.2(3)
C2 C1 O1 C4 -1.1(5)
P1 C1 O1 C4 174.9(3)
C7 C8 O2 C5 1.1(5)
P3 C8 O2 C5 -173.0(3)
C6 C5 O2 C8 -0.9(5)
P2 C5 O2 C8 171.7(3)
C11 C12 O3 C9 -0.6(5)
P1 C12 O3 C9 -178.0(3)
C10 C9 O3 C12 0.7(5)
P3 C9 O3 C12 176.8(3)
C18 C13 P1 O4 173.6(4)
C14 C13 P1 O4 -7.6(5)
C18 C13 P1 C1 -61.9(5)
C14 C13 P1 C1 116.9(4)
C18 C13 P1 C12 47.8(5)
C14 C13 P1 C12 -133.5(4)
C2 C1 P1 O4 -3.3(6)
O1 C1 P1 O4 -178.2(3)
C2 C1 P1 C13 -129.8(5)
O1 C1 P1 C13 55.3(4)
C2 C1 P1 C12 116.9(5)
O1 C1 P1 C12 -57.9(4)
C11 C12 P1 O4 -6.9(6)
O3 C12 P1 O4 169.7(3)
C11 C12 P1 C13 120.8(5)
O3 C12 P1 C13 -62.6(4)
C11 C12 P1 C1 -127.0(5)
O3 C12 P1 C1 49.6(4)
C3 C4 P2 O5 3.9(6)
O1 C4 P2 O5 172.8(3)
C3 C4 P2 C19 131.2(5)
O1 C4 P2 C19 -59.9(4)
C3 C4 P2 C5 -115.3(5)
O1 C4 P2 C5 53.7(4)
C24 C19 P2 O5 4.9(5)
C20 C19 P2 O5 -176.0(4)
C24 C19 P2 C4 -120.0(4)
C20 C19 P2 C4 59.2(5)
C24 C19 P2 C5 129.9(4)
C20 C19 P2 C5 -51.0(5)
C6 C5 P2 O5 -3.6(6)
O2 C5 P2 O5 -174.2(3)
C6 C5 P2 C4 114.9(5)
O2 C5 P2 C4 -55.7(4)
C6 C5 P2 C19 -130.6(5)
O2 C5 P2 C19 58.8(4)
C10 C9 P3 O6 7.3(6)
O3 C9 P3 O6 -167.6(3)
C10 C9 P3 C25 -122.6(5)
O3 C9 P3 C25 62.6(4)
C10 C9 P3 C8 126.4(5)
O3 C9 P3 C8 -48.5(4)
C30 C25 P3 O6 53.5(5)
C26 C25 P3 O6 -124.2(5)
C30 C25 P3 C9 -178.7(5)
C26 C25 P3 C9 3.6(5)
C30 C25 P3 C8 -69.8(5)
C26 C25 P3 C8 112.5(5)
C7 C8 P3 O6 6.8(5)
O2 C8 P3 O6 179.2(3)
C7 C8 P3 C9 -114.4(5)
O2 C8 P3 C9 58.0(4)
C7 C8 P3 C25 134.1(5)
O2 C8 P3 C25 -53.4(4)
